data_7705222
loop_
_publ_author_name
'Boreen, Michael A.'
'Gro\&s, Oliver A'
'Hohloch, Stephan'
'Arnold, John'

_publ_section_title
;
 Isocyanide adducts of tri- and tetravalent uranium metallocenes supported
 by tetra(isopropyl)cyclopentadienyl ligands.
;
_journal_issue 34
_journal_name_full 'Dalton transactions (Cambridge, England : 2003)'
_journal_page_first 11971
_journal_page_last 11977
_journal_paper_doi 10.1039/d0dt02005b
_journal_volume 49
_journal_year 2020
_chemical_formula_moiety 'C39 H67 I N U'
_chemical_formula_sum 'C39 H67 I N U'
_chemical_formula_weight 914.86
_chemical_name_systematic Bis(1,2,3,4-tetrakis(iso-propyl)cyclopentadienyl)-(tert-butyl-isocyano)-iodo-uranium(iii)
_chemical_properties_physical Air-sensitive,Moisture-sensitive,Oxygen-sensitive
_space_group_crystal_system triclinic
_space_group_IT_number 2
_space_group_name_Hall '-P 1'
_space_group_name_H-M_alt 'P -1'
_atom_sites_solution_hydrogens geom
_atom_sites_solution_primary iterative
_atom_sites_solution_secondary difmap
_audit_creation_date 2020-04-21
_audit_creation_method
;
Olex2 1.2
(compiled 2018.05.29 svn.r3508 for OlexSys, GUI svn.r5506)
;
_audit_update_record
;
2020-05-28 deposited with the CCDC.	2020-08-11 downloaded from the CCDC.
;
_cell_angle_alpha 100.465(5)
_cell_angle_beta 96.791(5)
_cell_angle_gamma 110.915(4)
_cell_formula_units_Z 2
_cell_length_a 10.3988(9)
_cell_length_b 11.2181(11)
_cell_length_c 18.702(2)
_cell_measurement_reflns_used 8074
_cell_measurement_temperature 100(2)
_cell_measurement_theta_max 25.42
_cell_measurement_theta_min 2.30
_cell_volume 1963.8(3)
_computing_cell_refinement 'Bruker SAINT'
_computing_data_collection 'Bruker APEX2'
_computing_data_reduction 'Bruker SAINT'
_computing_molecular_graphics 'Olex2 (Dolomanov et al., 2009)'
_computing_publication_material 'Olex2 (Dolomanov et al., 2009)'
_computing_structure_refinement 'XL (Sheldrick, 2008)'
_computing_structure_solution SHELXT-2014
_diffrn_ambient_temperature 100(2)
_diffrn_detector_area_resol_mean 8.366
_diffrn_measured_fraction_theta_full 0.977
_diffrn_measured_fraction_theta_max 0.975
_diffrn_measurement_device_type 'Bruker APEX-II CCD'
_diffrn_measurement_method '\f and \w scans'
_diffrn_radiation_monochromator graphite
_diffrn_radiation_type MoK\a
_diffrn_radiation_wavelength 0.71073
_diffrn_reflns_av_R_equivalents 0.0481
_diffrn_reflns_av_unetI/netI 0.0645
_diffrn_reflns_Laue_measured_fraction_full 0.977
_diffrn_reflns_Laue_measured_fraction_max 0.975
_diffrn_reflns_limit_h_max 12
_diffrn_reflns_limit_h_min -10
_diffrn_reflns_limit_k_max 11
_diffrn_reflns_limit_k_min -13
_diffrn_reflns_limit_l_max 21
_diffrn_reflns_limit_l_min -22
_diffrn_reflns_number 20926
_diffrn_reflns_point_group_measured_fraction_full 0.977
_diffrn_reflns_point_group_measured_fraction_max 0.975
_diffrn_reflns_theta_full 25.242
_diffrn_reflns_theta_max 25.350
_diffrn_reflns_theta_min 2.003
_diffrn_source 'microfocus sealed tube'
_diffrn_standards_number 0
_exptl_absorpt_coefficient_mu 4.943
_exptl_absorpt_correction_T_max 0.4901
_exptl_absorpt_correction_T_min 0.3401
_exptl_absorpt_correction_type multi-scan
_exptl_absorpt_process_details SADABS
_exptl_crystal_colour green
_exptl_crystal_density_diffrn 1.547
_exptl_crystal_description Plate
_exptl_crystal_F_000 906
_exptl_crystal_recrystallization_method 'Re-crystallisation from solvent: n-pentane'
_exptl_crystal_size_max 0.26
_exptl_crystal_size_mid 0.18
_exptl_crystal_size_min 0.05
_refine_diff_density_max 2.628
_refine_diff_density_min -2.862
_refine_diff_density_rms 0.220
_refine_ls_extinction_method none
_refine_ls_goodness_of_fit_ref 1.048
_refine_ls_hydrogen_treatment constr
_refine_ls_matrix_type full
_refine_ls_number_parameters 398
_refine_ls_number_reflns 7025
_refine_ls_number_restraints 18
_refine_ls_restrained_S_all 1.048
_refine_ls_R_factor_all 0.0613
_refine_ls_R_factor_gt 0.0452
_refine_ls_shift/su_max 0.001
_refine_ls_shift/su_mean 0.000
_refine_ls_structure_factor_coef Fsqd
_refine_ls_weighting_details 'w=1/[\s^2^(Fo^2^)+(0.0731P)^2^] where P=(Fo^2^+2Fc^2^)/3'
_refine_ls_weighting_scheme calc
_refine_ls_wR_factor_gt 0.1108
_refine_ls_wR_factor_ref 0.1209
_reflns_Friedel_coverage 0.000
_reflns_number_gt 5777
_reflns_number_total 7025
_reflns_threshold_expression 'I > 2\s(I)'
_cod_data_source_file d0dt02005b2.cif
_cod_data_source_block mab_iii_194_0ma
_cod_depositor_comments 'Adding full bibliography for 7705221--7705223.cif.'
_cod_original_cell_volume 1963.8(4)
_cod_database_code 7705222
_shelx_shelxl_version_number 2014/7
_shelx_space_group_comment
;
The symmetry employed for this shelxl refinement is uniquely defined
by the following loop, which should always be used as a source of
symmetry information in preference to the above space-group names.
They are only intended as comments.
;
_shelx_estimated_absorpt_t_max 0.790
_shelx_estimated_absorpt_t_min 0.360
_olex2_refinement_description
;
1. Fixed Uiso
 At 1.2 times of:
  All C(H) groups
 At 1.5 times of:
  All C(H,H,H) groups
2. Uiso/Uaniso restraints and constraints
Uanis(C20) \\sim Ueq, Uanis(C22) \\sim Ueq: with sigma of 0.005 and sigma for
terminal atoms of 0.01
Uanis(C21) \\sim Ueq: with sigma of 0.003 and sigma for terminal atoms of 0.006
3.a Ternary CH refined with riding coordinates:
 C26(H26), C15(H15), C29(H29), C12(H12), C9(H9), C23(H23), C6(H6), C32(H32)
3.b Aromatic/amide H refined with riding coordinates:
 C1(H1), C18(H18)
3.c Idealised Me refined as rotating group:
 C31(H31A,H31B,H31C), C10(H10A,H10B,H10C), C7(H7A,H7B,H7C), C28(H28A,H28B,
 H28C), C14(H14A,H14B,H14C), C24(H24A,H24B,H24C), C16(H16A,H16B,H16C), C30(H30A,
 H30B,H30C), C38(H38A,H38B,H38C), C8(H8A,H8B,H8C), C27(H27A,H27B,H27C),
 C39(H39A,H39B,H39C), C11(H11A,H11B,H11C), C25(H25A,H25B,H25C), C37(H37A,H37B,
 H37C), C17(H17A,H17B,H17C), C33(H33A,H33B,H33C), C13(H13A,H13B,H13C), C34(H34A,
 H34B,H34C)
;
_olex2_submission_special_instructions 'No special instructions were received'

loop_
_space_group_symop_operation_xyz
'x, y, z'
'-x, -y, -z'

loop_
_atom_site_label
_atom_site_type_symbol
_atom_site_fract_x
_atom_site_fract_y
_atom_site_fract_z
_atom_site_U_iso_or_equiv
_atom_site_adp_type
_atom_site_occupancy
_atom_site_site_symmetry_order
_atom_site_calc_flag
_atom_site_refinement_flags_posn
_atom_site_refinement_flags_adp
_atom_site_refinement_flags_occupancy
_atom_site_disorder_assembly
_atom_site_disorder_group
U1 U 0.73081(3) 0.30268(2) 0.74345(2) 0.01334(11) Uani 1 1 d . . . . .
I1 I 0.94117(5) 0.22750(5) 0.83559(2) 0.01884(14) Uani 1 1 d . . . . .
N1 N 0.8848(6) 0.6515(6) 0.8573(3) 0.0148(13) Uani 1 1 d . . . . .
C26 C 0.8850(7) 0.6035(6) 0.6450(4) 0.0140(15) Uani 1 1 d . . . . .
H26 H 0.9728 0.6501 0.6839 0.017 Uiso 1 1 calc R . . . .
C31 C 1.1315(7) 0.5623(7) 0.7744(4) 0.0172(16) Uani 1 1 d . . . . .
H31A H 1.0987 0.6328 0.7697 0.026 Uiso 1 1 calc GR . . . .
H31B H 1.2335 0.6002 0.7924 0.026 Uiso 1 1 calc GR . . . .
H31C H 1.0854 0.5154 0.8096 0.026 Uiso 1 1 calc GR . . . .
C1 C 0.4534(7) 0.2355(7) 0.7441(4) 0.0160(16) Uani 1 1 d . . . . .
H1 H 0.4079 0.2582 0.7048 0.019 Uiso 1 1 calc R . . . .
C18 C 0.7337(7) 0.2348(7) 0.5955(4) 0.0156(15) Uani 1 1 d . . . . .
H18 H 0.6636 0.1501 0.5726 0.019 Uiso 1 1 calc R . . . .
C10 C 0.5293(8) 0.2897(7) 0.9875(4) 0.0202(17) Uani 1 1 d . . . . .
H10A H 0.5097 0.3690 0.9878 0.030 Uiso 1 1 calc GR . . . .
H10B H 0.5663 0.2902 1.0383 0.030 Uiso 1 1 calc GR . . . .
H10C H 0.4424 0.2117 0.9672 0.030 Uiso 1 1 calc GR . . . .
C19 C 0.7147(7) 0.3545(7) 0.5980(4) 0.0163(16) Uani 1 1 d . . . . .
C7 C 0.3348(8) 0.3915(8) 0.8610(4) 0.0216(17) Uani 1 1 d . . . . .
H7A H 0.2681 0.3429 0.8141 0.032 Uiso 1 1 calc GR . . . .
H7B H 0.3149 0.4677 0.8829 0.032 Uiso 1 1 calc GR . . . .
H7C H 0.3255 0.3339 0.8954 0.032 Uiso 1 1 calc GR . . . .
C4 C 0.5435(7) 0.1205(7) 0.8086(4) 0.0185(16) Uani 1 1 d . . . . .
C28 C 0.7790(8) 0.6627(7) 0.6673(4) 0.0211(17) Uani 1 1 d . . . . .
H28A H 0.6956 0.6279 0.6274 0.032 Uiso 1 1 calc GR . . . .
H28B H 0.8221 0.7586 0.6759 0.032 Uiso 1 1 calc GR . . . .
H28C H 0.7516 0.6393 0.7129 0.032 Uiso 1 1 calc GR . . . .
C14 C 0.5909(9) -0.0951(7) 0.7793(4) 0.0258(18) Uani 1 1 d . . . . .
H14A H 0.6297 -0.1480 0.8043 0.039 Uiso 1 1 calc GR . . . .
H14B H 0.6536 -0.0548 0.7475 0.039 Uiso 1 1 calc GR . . . .
H14C H 0.4981 -0.1516 0.7488 0.039 Uiso 1 1 calc GR . . . .
C5 C 0.4697(7) 0.1149(7) 0.7390(4) 0.0162(16) Uani 1 1 d . . . . .
C20 C 0.8432(7) 0.4568(7) 0.6392(4) 0.0161(15) Uani 1 1 d . U . . .
C15 C 0.3873(8) -0.0078(7) 0.6746(4) 0.0198(17) Uani 1 1 d . . . . .
H15 H 0.4449 -0.0623 0.6679 0.024 Uiso 1 1 calc R . . . .
C29 C 1.0953(7) 0.4656(7) 0.6981(4) 0.0155(15) Uani 1 1 d . . . . .
H29 H 1.1260 0.3935 0.7065 0.019 Uiso 1 1 calc R . . . .
C36 C 0.9510(8) 0.7857(7) 0.9037(4) 0.0202(17) Uani 1 1 d . . . . .
C24 C 0.5533(8) 0.2730(8) 0.4723(4) 0.0239(18) Uani 1 1 d . . . . .
H24A H 0.6352 0.2831 0.4493 0.036 Uiso 1 1 calc GR . . . .
H24B H 0.4832 0.2900 0.4404 0.036 Uiso 1 1 calc GR . . . .
H24C H 0.5125 0.1832 0.4788 0.036 Uiso 1 1 calc GR . . . .
C21 C 0.9393(7) 0.3992(7) 0.6620(4) 0.0127(15) Uani 1 1 d . U . . .
C12 C 0.5775(8) 0.0124(7) 0.8371(4) 0.0190(16) Uani 1 1 d . . . . .
H12 H 0.6706 0.0575 0.8720 0.023 Uiso 1 1 calc R . . . .
C3 C 0.5736(7) 0.2474(7) 0.8566(4) 0.0156(15) Uani 1 1 d . . . . .
C9 C 0.6387(8) 0.2871(7) 0.9389(4) 0.0205(17) Uani 1 1 d . . . . .
H9 H 0.6718 0.2173 0.9492 0.025 Uiso 1 1 calc R . . . .
C16 C 0.2504(9) -0.0886(8) 0.6958(5) 0.039(2) Uani 1 1 d . . . . .
H16A H 0.1946 -0.0350 0.7045 0.058 Uiso 1 1 calc GR . . . .
H16B H 0.2723 -0.1158 0.7411 0.058 Uiso 1 1 calc GR . . . .
H16C H 0.1968 -0.1667 0.6554 0.058 Uiso 1 1 calc GR . . . .
C23 C 0.5990(8) 0.3718(7) 0.5487(4) 0.0174(16) Uani 1 1 d . . . . .
H23 H 0.6427 0.4607 0.5388 0.021 Uiso 1 1 calc R . . . .
C22 C 0.8704(7) 0.2583(7) 0.6315(4) 0.0140(15) Uani 1 1 d . U . . .
C2 C 0.5137(7) 0.3165(7) 0.8150(4) 0.0156(16) Uani 1 1 d . . . . .
C30 C 1.1842(8) 0.5324(8) 0.6463(4) 0.0207(17) Uani 1 1 d . . . . .
H30A H 1.1598 0.4710 0.5977 0.031 Uiso 1 1 calc GR . . . .
H30B H 1.2839 0.5586 0.6673 0.031 Uiso 1 1 calc GR . . . .
H30C H 1.1659 0.6104 0.6408 0.031 Uiso 1 1 calc GR . . . .
C38 C 0.8497(9) 0.8074(8) 0.9524(4) 0.0294(19) Uani 1 1 d . . . . .
H38A H 0.7616 0.7955 0.9209 0.044 Uiso 1 1 calc GR . . . .
H38B H 0.8918 0.8968 0.9842 0.044 Uiso 1 1 calc GR . . . .
H38C H 0.8305 0.7438 0.9834 0.044 Uiso 1 1 calc GR . . . .
C6 C 0.4839(8) 0.4380(7) 0.8467(4) 0.0189(16) Uani 1 1 d . . . . .
H6 H 0.5513 0.4880 0.8947 0.023 Uiso 1 1 calc R . . . .
C35 C 0.8324(7) 0.5453(8) 0.8208(4) 0.0199(17) Uani 1 1 d . . . . .
C8 C 0.4957(8) 0.5294(7) 0.7944(4) 0.0199(16) Uani 1 1 d . . . . .
H8A H 0.4221 0.4844 0.7497 0.030 Uiso 1 1 calc GR . . . .
H8B H 0.5881 0.5538 0.7806 0.030 Uiso 1 1 calc GR . . . .
H8C H 0.4845 0.6088 0.8194 0.030 Uiso 1 1 calc GR . . . .
C27 C 0.9215(8) 0.6377(7) 0.5726(4) 0.0222(17) Uani 1 1 d . . . . .
H27A H 0.9859 0.5976 0.5561 0.033 Uiso 1 1 calc GR . . . .
H27B H 0.9665 0.7334 0.5806 0.033 Uiso 1 1 calc GR . . . .
H27C H 0.8354 0.6041 0.5345 0.033 Uiso 1 1 calc GR . . . .
C32 C 0.9368(8) 0.1581(7) 0.6304(4) 0.0199(17) Uani 1 1 d . . . . .
H32 H 1.0009 0.1802 0.6794 0.024 Uiso 1 1 calc R . . . .
C39 C 1.0875(8) 0.7946(8) 0.9504(4) 0.0289(19) Uani 1 1 d . . . . .
H39A H 1.0648 0.7364 0.9843 0.043 Uiso 1 1 calc GR . . . .
H39B H 1.1406 0.8854 0.9792 0.043 Uiso 1 1 calc GR . . . .
H39C H 1.1442 0.7678 0.9176 0.043 Uiso 1 1 calc GR . . . .
C11 C 0.7670(8) 0.4191(7) 0.9653(4) 0.0203(17) Uani 1 1 d . . . . .
H11A H 0.8397 0.4168 0.9368 0.030 Uiso 1 1 calc GR . . . .
H11B H 0.8044 0.4335 1.0182 0.030 Uiso 1 1 calc GR . . . .
H11C H 0.7383 0.4909 0.9578 0.030 Uiso 1 1 calc GR . . . .
C25 C 0.4727(8) 0.3718(7) 0.5805(4) 0.0217(17) Uani 1 1 d . . . . .
H25A H 0.4045 0.2812 0.5718 0.033 Uiso 1 1 calc GR . . . .
H25B H 0.4295 0.4228 0.5565 0.033 Uiso 1 1 calc GR . . . .
H25C H 0.5018 0.4114 0.6340 0.033 Uiso 1 1 calc GR . . . .
C37 C 0.9801(9) 0.8803(7) 0.8525(4) 0.031(2) Uani 1 1 d . . . . .
H37A H 1.0296 0.8532 0.8153 0.047 Uiso 1 1 calc GR . . . .
H37B H 1.0384 0.9696 0.8818 0.047 Uiso 1 1 calc GR . . . .
H37C H 0.8910 0.8787 0.8275 0.047 Uiso 1 1 calc GR . . . .
C17 C 0.3515(8) 0.0241(7) 0.6017(4) 0.0248(18) Uani 1 1 d . . . . .
H17A H 0.2971 0.0795 0.6078 0.037 Uiso 1 1 calc GR . . . .
H17B H 0.2959 -0.0576 0.5641 0.037 Uiso 1 1 calc GR . . . .
H17C H 0.4383 0.0711 0.5859 0.037 Uiso 1 1 calc GR . . . .
C33 C 1.0242(9) 0.1635(8) 0.5689(4) 0.0250(18) Uani 1 1 d . . . . .
H33A H 0.9623 0.1407 0.5205 0.037 Uiso 1 1 calc GR . . . .
H33B H 1.0698 0.1007 0.5697 0.037 Uiso 1 1 calc GR . . . .
H33C H 1.0960 0.2524 0.5775 0.037 Uiso 1 1 calc GR . . . .
C13 C 0.4705(9) -0.0505(8) 0.8829(4) 0.0286(19) Uani 1 1 d . . . . .
H13A H 0.3759 -0.0890 0.8519 0.043 Uiso 1 1 calc GR . . . .
H13B H 0.4745 0.0168 0.9256 0.043 Uiso 1 1 calc GR . . . .
H13C H 0.4927 -0.1195 0.9003 0.043 Uiso 1 1 calc GR . . . .
C34 C 0.8277(8) 0.0175(7) 0.6166(4) 0.0263(18) Uani 1 1 d . . . . .
H34A H 0.7743 0.0113 0.6565 0.040 Uiso 1 1 calc GR . . . .
H34B H 0.8756 -0.0437 0.6155 0.040 Uiso 1 1 calc GR . . . .
H34C H 0.7635 -0.0051 0.5690 0.040 Uiso 1 1 calc GR . . . .

loop_
_atom_site_aniso_label
_atom_site_aniso_U_11
_atom_site_aniso_U_22
_atom_site_aniso_U_33
_atom_site_aniso_U_23
_atom_site_aniso_U_13
_atom_site_aniso_U_12
U1 0.01679(17) 0.01637(16) 0.00855(15) 0.00441(10) 0.00808(11) 0.00597(12)
I1 0.0187(3) 0.0265(3) 0.0156(3) 0.0102(2) 0.0078(2) 0.0099(2)
N1 0.019(3) 0.023(3) 0.005(3) 0.003(3) 0.004(3) 0.011(3)
C26 0.018(4) 0.015(4) 0.011(4) 0.005(3) 0.006(3) 0.007(3)
C31 0.013(4) 0.024(4) 0.014(4) 0.006(3) 0.006(3) 0.006(3)
C1 0.015(4) 0.019(4) 0.014(4) 0.006(3) 0.006(3) 0.004(3)
C18 0.020(4) 0.014(4) 0.013(4) 0.002(3) 0.008(3) 0.005(3)
C10 0.026(4) 0.024(4) 0.014(4) 0.006(3) 0.013(3) 0.010(4)
C19 0.019(4) 0.015(4) 0.009(3) 0.002(3) 0.005(3) 0.000(3)
C7 0.026(4) 0.032(4) 0.017(4) 0.010(3) 0.017(3) 0.017(4)
C4 0.012(4) 0.023(4) 0.020(4) 0.008(3) 0.008(3) 0.004(3)
C28 0.025(4) 0.021(4) 0.023(4) 0.008(3) 0.009(3) 0.012(3)
C14 0.031(5) 0.022(4) 0.026(4) 0.008(3) 0.010(4) 0.011(4)
C5 0.019(4) 0.019(4) 0.013(4) 0.002(3) 0.007(3) 0.009(3)
C20 0.020(3) 0.021(3) 0.008(3) 0.004(2) 0.008(3) 0.007(3)
C15 0.020(4) 0.013(4) 0.020(4) -0.002(3) -0.002(3) 0.004(3)
C29 0.022(4) 0.018(4) 0.010(4) 0.003(3) 0.009(3) 0.009(3)
C36 0.024(4) 0.020(4) 0.015(4) 0.001(3) 0.006(3) 0.008(3)
C24 0.026(4) 0.030(4) 0.012(4) 0.000(3) 0.002(3) 0.010(4)
C21 0.013(3) 0.017(2) 0.009(2) 0.004(2) 0.007(2) 0.004(2)
C12 0.023(4) 0.014(4) 0.023(4) 0.008(3) 0.008(3) 0.008(3)
C3 0.015(4) 0.016(4) 0.017(4) 0.004(3) 0.008(3) 0.005(3)
C9 0.029(4) 0.027(4) 0.008(4) 0.008(3) 0.012(3) 0.009(4)
C16 0.042(6) 0.025(5) 0.036(5) 0.013(4) 0.009(4) -0.007(4)
C23 0.022(4) 0.024(4) 0.011(4) 0.009(3) 0.008(3) 0.010(3)
C22 0.019(3) 0.016(3) 0.008(3) 0.003(2) 0.009(3) 0.005(3)
C2 0.012(4) 0.016(4) 0.019(4) 0.007(3) 0.006(3) 0.003(3)
C30 0.018(4) 0.030(4) 0.017(4) 0.009(3) 0.010(3) 0.010(3)
C38 0.040(5) 0.023(4) 0.025(4) 0.001(3) 0.018(4) 0.011(4)
C6 0.018(4) 0.022(4) 0.017(4) 0.005(3) 0.003(3) 0.009(3)
C35 0.014(4) 0.036(5) 0.017(4) 0.011(4) 0.010(3) 0.013(4)
C8 0.024(4) 0.022(4) 0.019(4) 0.007(3) 0.012(3) 0.010(3)
C27 0.024(4) 0.026(4) 0.014(4) 0.006(3) 0.004(3) 0.007(4)
C32 0.029(4) 0.023(4) 0.015(4) 0.005(3) 0.011(3) 0.017(4)
C39 0.031(5) 0.028(4) 0.024(4) 0.004(3) 0.006(4) 0.009(4)
C11 0.028(4) 0.025(4) 0.011(4) 0.006(3) 0.005(3) 0.011(4)
C25 0.028(4) 0.027(4) 0.019(4) 0.015(3) 0.017(3) 0.012(4)
C37 0.040(5) 0.023(4) 0.023(4) 0.002(3) 0.007(4) 0.005(4)
C17 0.032(5) 0.023(4) 0.018(4) -0.001(3) 0.008(4) 0.010(4)
C33 0.033(5) 0.031(4) 0.018(4) 0.006(3) 0.017(4) 0.018(4)
C13 0.037(5) 0.026(4) 0.023(4) 0.014(3) 0.008(4) 0.007(4)
C34 0.033(5) 0.021(4) 0.028(5) 0.007(3) 0.014(4) 0.011(4)

loop_
_atom_type_symbol
_atom_type_description
_atom_type_scat_dispersion_real
_atom_type_scat_dispersion_imag
_atom_type_scat_source
C C 0.0033 0.0016 'International Tables Vol C Tables 4.2.6.8 and 6.1.1.4'
H H 0.0000 0.0000 'International Tables Vol C Tables 4.2.6.8 and 6.1.1.4'
I I -0.4742 1.8119 'International Tables Vol C Tables 4.2.6.8 and 6.1.1.4'
N N 0.0061 0.0033 'International Tables Vol C Tables 4.2.6.8 and 6.1.1.4'
U U -9.6767 9.6646 'International Tables Vol C Tables 4.2.6.8 and 6.1.1.4'

loop_
_geom_angle_atom_site_label_1
_geom_angle_atom_site_label_2
_geom_angle_atom_site_label_3
_geom_angle
_geom_angle_site_symmetry_1
_geom_angle_site_symmetry_3
_geom_angle_publ_flag
C1 U1 I1 127.90(14) . . ?
C1 U1 C18 102.8(2) . . ?
C1 U1 C19 95.4(2) . . ?
C1 U1 C4 48.2(2) . . ?
C1 U1 C5 29.9(2) . . ?
C1 U1 C20 116.7(2) . . ?
C1 U1 C21 143.5(2) . . ?
C1 U1 C3 48.2(2) . . ?
C1 U1 C22 131.6(2) . . ?
C1 U1 C2 29.2(2) . . ?
C18 U1 I1 110.41(15) . . ?
C18 U1 C19 29.1(2) . . ?
C18 U1 C4 119.9(2) . . ?
C18 U1 C5 97.0(2) . . ?
C18 U1 C20 47.4(2) . . ?
C18 U1 C21 48.7(2) . . ?
C18 U1 C3 145.5(2) . . ?
C18 U1 C22 29.7(2) . . ?
C18 U1 C2 130.7(2) . . ?
C19 U1 I1 131.94(15) . . ?
C19 U1 C20 28.53(19) . . ?
C4 U1 I1 80.23(14) . . ?
C4 U1 C19 133.5(2) . . ?
C4 U1 C20 161.7(2) . . ?
C4 U1 C3 29.4(2) . . ?
C5 U1 I1 105.46(14) . . ?
C5 U1 C19 104.7(2) . . ?
C5 U1 C4 29.1(2) . . ?
C5 U1 C20 132.6(2) . . ?
C5 U1 C21 145.5(2) . . ?
C5 U1 C3 48.5(2) . . ?
C5 U1 C2 48.9(2) . . ?
C20 U1 I1 115.39(14) . . ?
C21 U1 I1 87.39(14) . . ?
C21 U1 C19 48.29(19) . . ?
C21 U1 C4 158.4(2) . . ?
C21 U1 C20 28.97(19) . . ?
C21 U1 C3 165.7(2) . . ?
C3 U1 I1 84.16(14) . . ?
C3 U1 C19 143.0(2) . . ?
C3 U1 C20 153.1(2) . . ?
C22 U1 I1 83.92(14) . . ?
C22 U1 C19 48.8(2) . . ?
C22 U1 C4 129.7(2) . . ?
C22 U1 C5 118.0(2) . . ?
C22 U1 C20 48.3(2) . . ?
C22 U1 C21 30.2(2) . . ?
C22 U1 C3 158.0(2) . . ?
C22 U1 C2 160.3(2) . . ?
C2 U1 I1 112.59(14) . . ?
C2 U1 C19 115.5(2) . . ?
C2 U1 C4 48.4(2) . . ?
C2 U1 C20 125.5(2) . . ?
C2 U1 C21 152.8(2) . . ?
C2 U1 C3 29.34(19) . . ?
C35 U1 I1 93.71(15) . . ?
C35 U1 C1 100.7(2) . . ?
C35 U1 C18 122.9(2) . . ?
C35 U1 C19 97.9(2) . . ?
C35 U1 C4 114.6(2) . . ?
C35 U1 C5 126.0(2) . . ?
C35 U1 C20 75.6(2) . . ?
C35 U1 C21 83.7(2) . . ?
C35 U1 C3 85.3(2) . . ?
C35 U1 C22 113.8(2) . . ?
C35 U1 C2 77.1(2) . . ?
C35 N1 C36 179.7(7) . . ?
C28 C26 H26 106.8 . . ?
C20 C26 H26 106.8 . . ?
C20 C26 C28 116.9(6) . . ?
C20 C26 C27 110.9(6) . . ?
C27 C26 H26 106.8 . . ?
C27 C26 C28 108.1(6) . . ?
H31A C31 H31B 109.5 . . ?
H31A C31 H31C 109.5 . . ?
H31B C31 H31C 109.5 . . ?
C29 C31 H31A 109.5 . . ?
C29 C31 H31B 109.5 . . ?
C29 C31 H31C 109.5 . . ?
U1 C1 H1 111.6 . . ?
C5 C1 U1 77.0(4) . . ?
C5 C1 H1 124.8 . . ?
C2 C1 U1 78.7(4) . . ?
C2 C1 H1 124.8 . . ?
C2 C1 C5 110.3(6) . . ?
U1 C18 H18 110.8 . . ?
C19 C18 U1 81.0(4) . . ?
C19 C18 H18 124.5 . . ?
C22 C18 U1 75.8(4) . . ?
C22 C18 H18 124.5 . . ?
C22 C18 C19 111.1(6) . . ?
H10A C10 H10B 109.5 . . ?
H10A C10 H10C 109.5 . . ?
H10B C10 H10C 109.5 . . ?
C9 C10 H10A 109.5 . . ?
C9 C10 H10B 109.5 . . ?
C9 C10 H10C 109.5 . . ?
C18 C19 U1 69.9(4) . . ?
C18 C19 C20 106.2(6) . . ?
C18 C19 C23 125.6(6) . . ?
C20 C19 U1 76.9(4) . . ?
C20 C19 C23 126.1(6) . . ?
C23 C19 U1 131.0(5) . . ?
H7A C7 H7B 109.5 . . ?
H7A C7 H7C 109.5 . . ?
H7B C7 H7C 109.5 . . ?
C6 C7 H7A 109.5 . . ?
C6 C7 H7B 109.5 . . ?
C6 C7 H7C 109.5 . . ?
C5 C4 U1 72.2(4) . . ?
C5 C4 C12 129.8(7) . . ?
C5 C4 C3 107.8(6) . . ?
C12 C4 U1 123.1(5) . . ?
C3 C4 U1 75.4(4) . . ?
C3 C4 C12 122.0(6) . . ?
C26 C28 H28A 109.5 . . ?
C26 C28 H28B 109.5 . . ?
C26 C28 H28C 109.5 . . ?
H28A C28 H28B 109.5 . . ?
H28A C28 H28C 109.5 . . ?
H28B C28 H28C 109.5 . . ?
H14A C14 H14B 109.5 . . ?
H14A C14 H14C 109.5 . . ?
H14B C14 H14C 109.5 . . ?
C12 C14 H14A 109.5 . . ?
C12 C14 H14B 109.5 . . ?
C12 C14 H14C 109.5 . . ?
C1 C5 U1 73.1(4) . . ?
C1 C5 C15 123.3(6) . . ?
C4 C5 U1 78.7(4) . . ?
C4 C5 C1 107.3(6) . . ?
C4 C5 C15 127.8(6) . . ?
C15 C5 U1 125.3(5) . . ?
C26 C20 U1 129.5(5) . . ?
C19 C20 U1 74.6(4) . . ?
C19 C20 C26 126.0(6) . . ?
C19 C20 C21 108.9(6) . . ?
C21 C20 U1 71.6(4) . . ?
C21 C20 C26 123.9(6) . . ?
C5 C15 H15 108.6 . . ?
C16 C15 C5 108.4(7) . . ?
C16 C15 H15 108.6 . . ?
C17 C15 C5 113.8(6) . . ?
C17 C15 H15 108.6 . . ?
C17 C15 C16 108.6(6) . . ?
C31 C29 H29 106.2 . . ?
C21 C29 C31 115.8(6) . . ?
C21 C29 H29 106.2 . . ?
C30 C29 C31 109.8(6) . . ?
C30 C29 H29 106.2 . . ?
C30 C29 C21 112.0(6) . . ?
N1 C36 C38 107.9(6) . . ?
N1 C36 C39 106.3(6) . . ?
N1 C36 C37 108.0(6) . . ?
C38 C36 C39 111.5(6) . . ?
C38 C36 C37 111.2(6) . . ?
C37 C36 C39 111.7(7) . . ?
H24A C24 H24B 109.5 . . ?
H24A C24 H24C 109.5 . . ?
H24B C24 H24C 109.5 . . ?
C23 C24 H24A 109.5 . . ?
C23 C24 H24B 109.5 . . ?
C23 C24 H24C 109.5 . . ?
C20 C21 U1 79.4(4) . . ?
C20 C21 C29 129.5(6) . . ?
C20 C21 C22 107.4(6) . . ?
C29 C21 U1 122.1(4) . . ?
C22 C21 U1 72.8(4) . . ?
C22 C21 C29 122.2(6) . . ?
C4 C12 H12 106.6 . . ?
C14 C12 C4 116.9(6) . . ?
C14 C12 H12 106.6 . . ?
C14 C12 C13 109.5(6) . . ?
C13 C12 C4 110.2(6) . . ?
C13 C12 H12 106.6 . . ?
C4 C3 U1 75.2(4) . . ?
C4 C3 C9 124.2(6) . . ?
C9 C3 U1 123.9(5) . . ?
C2 C3 U1 73.3(4) . . ?
C2 C3 C4 107.3(6) . . ?
C2 C3 C9 128.0(6) . . ?
C10 C9 H9 106.8 . . ?
C10 C9 C11 108.6(6) . . ?
C3 C9 C10 111.7(6) . . ?
C3 C9 H9 106.8 . . ?
C3 C9 C11 115.6(6) . . ?
C11 C9 H9 106.8 . . ?
C15 C16 H16A 109.5 . . ?
C15 C16 H16B 109.5 . . ?
C15 C16 H16C 109.5 . . ?
H16A C16 H16B 109.5 . . ?
H16A C16 H16C 109.5 . . ?
H16B C16 H16C 109.5 . . ?
C19 C23 C24 111.0(6) . . ?
C19 C23 H23 105.7 . . ?
C24 C23 H23 105.7 . . ?
C25 C23 C19 117.2(6) . . ?
C25 C23 C24 110.5(6) . . ?
C25 C23 H23 105.7 . . ?
C18 C22 U1 74.5(4) . . ?
C18 C22 C21 106.3(6) . . ?
C18 C22 C32 126.4(6) . . ?
C21 C22 U1 77.0(4) . . ?
C21 C22 C32 126.9(6) . . ?
C32 C22 U1 119.5(4) . . ?
C1 C2 U1 72.1(4) . . ?
C1 C2 C3 107.3(6) . . ?
C1 C2 C6 124.3(6) . . ?
C3 C2 U1 77.4(4) . . ?
C3 C2 C6 126.5(6) . . ?
C6 C2 U1 128.7(4) . . ?
C29 C30 H30A 109.5 . . ?
C29 C30 H30B 109.5 . . ?
C29 C30 H30C 109.5 . . ?
H30A C30 H30B 109.5 . . ?
H30A C30 H30C 109.5 . . ?
H30B C30 H30C 109.5 . . ?
C36 C38 H38A 109.5 . . ?
C36 C38 H38B 109.5 . . ?
C36 C38 H38C 109.5 . . ?
H38A C38 H38B 109.5 . . ?
H38A C38 H38C 109.5 . . ?
H38B C38 H38C 109.5 . . ?
C7 C6 C2 108.3(6) . . ?
C7 C6 H6 109.0 . . ?
C7 C6 C8 108.1(6) . . ?
C2 C6 H6 109.0 . . ?
C8 C6 C2 113.2(6) . . ?
C8 C6 H6 109.0 . . ?
N1 C35 U1 175.6(6) . . ?
C6 C8 H8A 109.5 . . ?
C6 C8 H8B 109.5 . . ?
C6 C8 H8C 109.5 . . ?
H8A C8 H8B 109.5 . . ?
H8A C8 H8C 109.5 . . ?
H8B C8 H8C 109.5 . . ?
C26 C27 H27A 109.5 . . ?
C26 C27 H27B 109.5 . . ?
C26 C27 H27C 109.5 . . ?
H27A C27 H27B 109.5 . . ?
H27A C27 H27C 109.5 . . ?
H27B C27 H27C 109.5 . . ?
C22 C32 H32 108.7 . . ?
C22 C32 C33 109.9(6) . . ?
C22 C32 C34 112.5(6) . . ?
C33 C32 H32 108.7 . . ?
C34 C32 H32 108.7 . . ?
C34 C32 C33 108.4(6) . . ?
C36 C39 H39A 109.5 . . ?
C36 C39 H39B 109.5 . . ?
C36 C39 H39C 109.5 . . ?
H39A C39 H39B 109.5 . . ?
H39A C39 H39C 109.5 . . ?
H39B C39 H39C 109.5 . . ?
C9 C11 H11A 109.5 . . ?
C9 C11 H11B 109.5 . . ?
C9 C11 H11C 109.5 . . ?
H11A C11 H11B 109.5 . . ?
H11A C11 H11C 109.5 . . ?
H11B C11 H11C 109.5 . . ?
C23 C25 H25A 109.5 . . ?
C23 C25 H25B 109.5 . . ?
C23 C25 H25C 109.5 . . ?
H25A C25 H25B 109.5 . . ?
H25A C25 H25C 109.5 . . ?
H25B C25 H25C 109.5 . . ?
C36 C37 H37A 109.5 . . ?
C36 C37 H37B 109.5 . . ?
C36 C37 H37C 109.5 . . ?
H37A C37 H37B 109.5 . . ?
H37A C37 H37C 109.5 . . ?
H37B C37 H37C 109.5 . . ?
C15 C17 H17A 109.5 . . ?
C15 C17 H17B 109.5 . . ?
C15 C17 H17C 109.5 . . ?
H17A C17 H17B 109.5 . . ?
H17A C17 H17C 109.5 . . ?
H17B C17 H17C 109.5 . . ?
C32 C33 H33A 109.5 . . ?
C32 C33 H33B 109.5 . . ?
C32 C33 H33C 109.5 . . ?
H33A C33 H33B 109.5 . . ?
H33A C33 H33C 109.5 . . ?
H33B C33 H33C 109.5 . . ?
C12 C13 H13A 109.5 . . ?
C12 C13 H13B 109.5 . . ?
C12 C13 H13C 109.5 . . ?
H13A C13 H13B 109.5 . . ?
H13A C13 H13C 109.5 . . ?
H13B C13 H13C 109.5 . . ?
C32 C34 H34A 109.5 . . ?
C32 C34 H34B 109.5 . . ?
C32 C34 H34C 109.5 . . ?
H34A C34 H34B 109.5 . . ?
H34A C34 H34C 109.5 . . ?
H34B C34 H34C 109.5 . . ?

loop_
_geom_bond_atom_site_label_1
_geom_bond_atom_site_label_2
_geom_bond_distance
_geom_bond_site_symmetry_2
_geom_bond_publ_flag
U1 I1 3.0690(5) . ?
U1 C1 2.711(7) . ?
U1 C18 2.740(7) . ?
U1 C19 2.882(7) . ?
U1 C4 2.843(7) . ?
U1 C5 2.760(7) . ?
U1 C20 2.911(7) . ?
U1 C21 2.811(7) . ?
U1 C3 2.846(7) . ?
U1 C22 2.756(7) . ?
U1 C2 2.794(7) . ?
U1 C35 2.602(8) . ?
N1 C36 1.462(9) . ?
N1 C35 1.156(9) . ?
C26 H26 1.0000 . ?
C26 C28 1.536(10) . ?
C26 C20 1.524(9) . ?
C26 C27 1.528(10) . ?
C31 H31A 0.9800 . ?
C31 H31B 0.9800 . ?
C31 H31C 0.9800 . ?
C31 C29 1.541(9) . ?
C1 H1 0.9500 . ?
C1 C5 1.410(10) . ?
C1 C2 1.392(10) . ?
C18 H18 0.9500 . ?
C18 C19 1.419(10) . ?
C18 C22 1.409(10) . ?
C10 H10A 0.9800 . ?
C10 H10B 0.9800 . ?
C10 H10C 0.9800 . ?
C10 C9 1.543(10) . ?
C19 C20 1.428(10) . ?
C19 C23 1.517(10) . ?
C7 H7A 0.9800 . ?
C7 H7B 0.9800 . ?
C7 H7C 0.9800 . ?
C7 C6 1.523(10) . ?
C4 C5 1.410(10) . ?
C4 C12 1.541(10) . ?
C4 C3 1.442(10) . ?
C28 H28A 0.9800 . ?
C28 H28B 0.9800 . ?
C28 H28C 0.9800 . ?
C14 H14A 0.9800 . ?
C14 H14B 0.9800 . ?
C14 H14C 0.9800 . ?
C14 C12 1.526(10) . ?
C5 C15 1.546(9) . ?
C20 C21 1.435(10) . ?
C15 H15 1.0000 . ?
C15 C16 1.533(11) . ?
C15 C17 1.508(10) . ?
C29 H29 1.0000 . ?
C29 C21 1.529(10) . ?
C29 C30 1.527(10) . ?
C36 C38 1.526(11) . ?
C36 C39 1.536(11) . ?
C36 C37 1.532(10) . ?
C24 H24A 0.9800 . ?
C24 H24B 0.9800 . ?
C24 H24C 0.9800 . ?
C24 C23 1.544(10) . ?
C21 C22 1.451(9) . ?
C12 H12 1.0000 . ?
C12 C13 1.534(11) . ?
C3 C9 1.523(10) . ?
C3 C2 1.429(9) . ?
C9 H9 1.0000 . ?
C9 C11 1.544(10) . ?
C16 H16A 0.9800 . ?
C16 H16B 0.9800 . ?
C16 H16C 0.9800 . ?
C23 H23 1.0000 . ?
C23 C25 1.504(10) . ?
C22 C32 1.513(10) . ?
C2 C6 1.534(10) . ?
C30 H30A 0.9800 . ?
C30 H30B 0.9800 . ?
C30 H30C 0.9800 . ?
C38 H38A 0.9800 . ?
C38 H38B 0.9800 . ?
C38 H38C 0.9800 . ?
C6 H6 1.0000 . ?
C6 C8 1.525(9) . ?
C8 H8A 0.9800 . ?
C8 H8B 0.9800 . ?
C8 H8C 0.9800 . ?
C27 H27A 0.9800 . ?
C27 H27B 0.9800 . ?
C27 H27C 0.9800 . ?
C32 H32 1.0000 . ?
C32 C33 1.545(10) . ?
C32 C34 1.532(10) . ?
C39 H39A 0.9800 . ?
C39 H39B 0.9800 . ?
C39 H39C 0.9800 . ?
C11 H11A 0.9800 . ?
C11 H11B 0.9800 . ?
C11 H11C 0.9800 . ?
C25 H25A 0.9800 . ?
C25 H25B 0.9800 . ?
C25 H25C 0.9800 . ?
C37 H37A 0.9800 . ?
C37 H37B 0.9800 . ?
C37 H37C 0.9800 . ?
C17 H17A 0.9800 . ?
C17 H17B 0.9800 . ?
C17 H17C 0.9800 . ?
C33 H33A 0.9800 . ?
C33 H33B 0.9800 . ?
C33 H33C 0.9800 . ?
C13 H13A 0.9800 . ?
C13 H13B 0.9800 . ?
C13 H13C 0.9800 . ?
C34 H34A 0.9800 . ?
C34 H34B 0.9800 . ?
C34 H34C 0.9800 . ?
